data_7036706
loop_
_publ_author_name
'Berenguer, J. R.'
'Pichel, J. G.'
'Gim\'enez, N'
'Lalinde, E.'
'Moreno, M. T.'
'Pi\~neiro-Hermida, S'

_publ_section_title
;
 Luminescent pentafluorophenyl-cycloplatinated complexes: synthesis,
 characterization, photophysics, cytotoxicity and cellular imaging.
;
_journal_issue 43
_journal_name_full 'Dalton transactions (Cambridge, England : 2003)'
_journal_page_first 18839
_journal_page_last 18855
_journal_paper_doi 10.1039/c5dt02721g
_journal_volume 44
_journal_year 2015
_chemical_formula_sum 'C17 H12 F5 N O Pt S2'
_chemical_formula_weight 600.49
_space_group_IT_number 2
_symmetry_cell_setting triclinic
_symmetry_Int_Tables_number 2
_symmetry_space_group_name_Hall '-P 1'
_symmetry_space_group_name_H-M 'P -1'
_atom_sites_solution_hydrogens geom
_audit_conform_dict_location ftp://ftp.iucr.org/pub/cif_core.dic
_audit_conform_dict_name cif_core.dic
_audit_conform_dict_version 2.4.3
_audit_creation_date 2015-01-20T18:18:50-00:00
_audit_creation_method 'WinGX routine CIF_UPDATE'
_audit_update_record
;
2015-07-14 deposited with the CCDC.
2015-09-28 downloaded from the CCDC.
;
_cell_angle_alpha 84.911(2)
_cell_angle_beta 85.894(3)
_cell_angle_gamma 88.980(3)
_cell_formula_units_Z 2
_cell_length_a 6.7971(2)
_cell_length_b 10.3253(5)
_cell_length_c 12.4185(6)
_cell_measurement_reflns_used 3524
_cell_measurement_temperature 173.0(10)
_cell_measurement_theta_max 0
_cell_measurement_theta_min 0
_cell_measurement_wavelength 0.71073
_cell_volume 865.84(6)
_computing_cell_refinement 'HKL Scalepack (Otwinowski & Minor 1997)'
_computing_data_collection 'Collect (Bruker AXS BV, 1997-2004)'
_computing_data_reduction 'HKL Denzo and Scalepack (Otwinowski & Minor 1997)'
_computing_molecular_graphics 'Ortep for Windows (Farrugia, 2012)'
_computing_publication_material 'WinGX publication routines (Farrugia, 2012)'
_computing_structure_refinement 'SHELXL-2014/7 (Sheldrick, 2014)'
_diffrn_ambient_temperature 173.0(10)
_diffrn_detector 'CCD plate'
_diffrn_detector_area_resol_mean 9
_diffrn_measured_fraction_theta_full 0.951
_diffrn_measured_fraction_theta_max 0.951
_diffrn_measurement_device '95mm CCD camera on \k-goniostat'
_diffrn_measurement_device_type KappaCCD
_diffrn_measurement_method 'CCD rotation images, thick slices'
_diffrn_orient_matrix_UB_11 -0.106105
_diffrn_orient_matrix_UB_12 0.068011
_diffrn_orient_matrix_UB_13 -0.006476
_diffrn_orient_matrix_UB_21 0.013727
_diffrn_orient_matrix_UB_22 -0.000459
_diffrn_orient_matrix_UB_23 -0.080679
_diffrn_orient_matrix_UB_31 -0.10155
_diffrn_orient_matrix_UB_32 -0.069496
_diffrn_orient_matrix_UB_33 0.004137
_diffrn_radiation_monochromator 'horizonally mounted graphite crystal'
_diffrn_radiation_probe x-ray
_diffrn_radiation_type MoK\a
_diffrn_radiation_wavelength 0.71073
_diffrn_reflns_av_unetI/netI 0.0226
_diffrn_reflns_laue_measured_fraction_full 0.951
_diffrn_reflns_laue_measured_fraction_max 0.951
_diffrn_reflns_limit_h_max 8
_diffrn_reflns_limit_h_min 0
_diffrn_reflns_limit_k_max 13
_diffrn_reflns_limit_k_min -13
_diffrn_reflns_limit_l_max 16
_diffrn_reflns_limit_l_min -15
_diffrn_reflns_number 2795
_diffrn_reflns_point_group_measured_fraction_full 0.951
_diffrn_reflns_point_group_measured_fraction_max 0.951
_diffrn_reflns_theta_full 24.711
_diffrn_reflns_theta_max 24.711
_diffrn_reflns_theta_min 1.65
_diffrn_source 'Enraf Nonius FR590'
_diffrn_standards_number 0
_exptl_absorpt_coefficient_mu 8.403
_exptl_absorpt_correction_T_max 0.0564
_exptl_absorpt_correction_T_min 0.0296
_exptl_absorpt_correction_type multi-scan
_exptl_absorpt_process_details
;
        [c.f. r.h. blessing, acta cryst. (1995), a51, 33-38]
;
_exptl_crystal_colour orange
_exptl_crystal_density_diffrn 2.303
_exptl_crystal_density_method 'not measured'
_exptl_crystal_description block
_exptl_crystal_F_000 568
_exptl_crystal_preparation Luminescent
_exptl_crystal_size_max 0.8
_exptl_crystal_size_mid 0.7
_exptl_crystal_size_min 0.1
_refine_diff_density_max 2.834
_refine_diff_density_min -3.185
_refine_diff_density_rms 0.425
_refine_ls_extinction_coef 0.072(5)
_refine_ls_extinction_expression Fc^*^=kFc[1+0.001xFc^2^\l^3^/sin(2\q)]^-1/4^
_refine_ls_extinction_method 'SHELXL-2014/7 (Sheldrick 2014'
_refine_ls_goodness_of_fit_ref 1.197
_refine_ls_hydrogen_treatment constr
_refine_ls_matrix_type full
_refine_ls_number_constraints 0
_refine_ls_number_parameters 215
_refine_ls_number_reflns 2795
_refine_ls_number_restraints 0
_refine_ls_restrained_S_all 1.197
_refine_ls_R_factor_all 0.0556
_refine_ls_R_factor_gt 0.0547
_refine_ls_shift/su_max 0
_refine_ls_shift/su_mean 0
_refine_ls_structure_factor_coef Fsqd
_refine_ls_weighting_details 'w=1/[\s^2^(Fo^2^)+(0.1227P)^2^+0.5901P] where P=(Fo^2^+2Fc^2^)/3'
_refine_ls_weighting_scheme calc
_refine_ls_wR_factor_gt 0.1467
_refine_ls_wR_factor_ref 0.1501
_reflns_Friedel_coverage 0
_reflns_number_gt 2772
_reflns_number_total 2795
_reflns_threshold_expression 'I > 2\s(I)'
_cod_data_source_file c5dt02721g2.cif
_cod_data_source_block 3a
_cod_depositor_comments 'Adding full bibliography for 7036703--7036707.cif.'
_cod_database_code 7036706

loop_
_symmetry_equiv_pos_as_xyz
'x, y, z'
'-x, -y, -z'

loop_
_atom_site_label
_atom_site_type_symbol
_atom_site_fract_x
_atom_site_fract_y
_atom_site_fract_z
_atom_site_U_iso_or_equiv
_atom_site_adp_type
_atom_site_occupancy
_atom_site_site_symmetry_order
_atom_site_calc_flag
_atom_site_refinement_flags_posn
_atom_site_refinement_flags_adp
Pt1 Pt 0.24127(3) 0.32205(2) 0.68818(2) 0.0193(3) Uani 1 1 d . .
S1 S 0.3277(3) 0.2916(2) 0.33238(16) 0.0320(5) Uani 1 1 d . .
O1 O -0.0200(9) 0.5017(6) 0.8466(5) 0.0360(13) Uani 1 1 d . .
S2 S 0.1366(4) 0.4014(2) 0.84975(18) 0.0233(5) Uani 1 1 d . .
N1 N 0.2200(9) 0.4957(7) 0.5879(5) 0.0214(14) Uani 1 1 d . .
C1 C 0.3023(13) 0.2564(10) 0.5383(7) 0.0235(19) Uani 1 1 d . .
C2 C 0.3285(12) 0.1318(8) 0.5005(6) 0.0316(17) Uani 1 1 d . .
H2 H 0.3341 0.0553 0.5457 0.038 Uiso 1 1 calc R U
C3 C 0.3444(12) 0.1364(9) 0.3917(6) 0.0335(18) Uani 1 1 d . .
H3 H 0.3624 0.0635 0.3531 0.04 Uiso 1 1 calc R U
C4 C 0.2974(11) 0.3500(8) 0.4598(6) 0.0218(15) Uani 1 1 d . .
C5 C 0.2574(10) 0.4839(8) 0.4798(7) 0.0281(17) Uani 1 1 d . .
C6 C 0.2585(11) 0.5903(8) 0.4048(7) 0.0272(17) Uani 1 1 d . .
H6 H 0.2876 0.5799 0.3317 0.033 Uiso 1 1 calc R U
C7 C 0.2157(11) 0.7139(8) 0.4384(7) 0.0287(17) Uani 1 1 d . .
H7 H 0.2113 0.7868 0.3889 0.034 Uiso 1 1 calc R U
C8 C 0.1800(13) 0.7230(9) 0.5491(8) 0.034(2) Uani 1 1 d . .
H8 H 0.1562 0.8039 0.5753 0.04 Uiso 1 1 calc R U
C9 C 0.1797(12) 0.6163(7) 0.6181(7) 0.0280(17) Uani 1 1 d . .
H9 H 0.15 0.6256 0.6914 0.034 Uiso 1 1 calc R U
C10 C 0.3043(17) 0.1469(10) 0.7620(8) 0.0324(8) Uani 1 1 d . .
C11 C 0.1866(15) 0.0383(8) 0.7645(6) 0.0324(8) Uani 1 1 d . .
C12 C 0.2353(15) -0.0830(9) 0.8128(7) 0.0324(8) Uani 1 1 d . .
C13 C 0.4094(14) -0.0987(8) 0.8646(6) 0.0324(8) Uani 1 1 d . .
C14 C 0.5341(14) 0.0048(8) 0.8642(6) 0.0324(8) Uani 1 1 d . .
C15 C 0.4809(13) 0.1223(7) 0.8134(6) 0.0324(8) Uani 1 1 d . .
C16 C 0.3369(14) 0.4656(9) 0.9136(7) 0.040(2) Uani 1 1 d . .
H16A H 0.4423 0.4026 0.9171 0.06 Uiso 1 1 calc R U
H16B H 0.3831 0.5436 0.8724 0.06 Uiso 1 1 calc R U
H16C H 0.2927 0.4852 0.9856 0.06 Uiso 1 1 calc R U
C17 C 0.0576(16) 0.2765(9) 0.9527(7) 0.040(2) Uani 1 1 d . .
H17A H 0.1564 0.209 0.9572 0.06 Uiso 1 1 calc R U
H17B H 0.0382 0.3129 1.0212 0.06 Uiso 1 1 calc R U
H17C H -0.0641 0.2408 0.9348 0.06 Uiso 1 1 calc R U
F1 F 0.0123(8) 0.0488(5) 0.7179(4) 0.0448(12) Uani 1 1 d . .
F2 F 0.1075(10) -0.1831(5) 0.8142(5) 0.0548(16) Uani 1 1 d . .
F3 F 0.4535(12) -0.2159(5) 0.9148(5) 0.065(2) Uani 1 1 d . .
F4 F 0.7064(9) -0.0117(6) 0.9102(4) 0.0493(15) Uani 1 1 d . .
F5 F 0.6096(7) 0.2202(5) 0.8166(4) 0.0359(11) Uani 1 1 d . .

loop_
_atom_site_aniso_label
_atom_site_aniso_U_11
_atom_site_aniso_U_22
_atom_site_aniso_U_33
_atom_site_aniso_U_23
_atom_site_aniso_U_13
_atom_site_aniso_U_12
Pt1 0.0248(4) 0.0210(4) 0.0122(3) -0.00152(17) -0.00205(18) -0.00027(17)
S1 0.0372(11) 0.0438(12) 0.0153(10) -0.0056(8) 0.0006(8) -0.0022(8)
O1 0.046(3) 0.039(3) 0.021(3) -0.003(2) 0.003(2) 0.016(3)
S2 0.0344(12) 0.0247(10) 0.0108(10) -0.0027(8) 0.0003(8) 0.0010(8)
N1 0.023(3) 0.030(3) 0.010(3) -0.003(3) 0.002(2) 0.001(2)
C1 0.023(4) 0.035(5) 0.011(4) -0.005(3) 0.010(3) -0.008(3)
C2 0.039(4) 0.040(4) 0.016(4) -0.005(3) 0.002(3) -0.001(3)
C3 0.043(5) 0.044(5) 0.014(4) -0.010(3) 0.006(3) -0.001(4)
C4 0.020(3) 0.037(4) 0.009(4) -0.007(3) -0.001(3) 0.000(3)
C5 0.018(4) 0.035(4) 0.032(4) -0.004(3) -0.002(3) -0.002(3)
C6 0.022(4) 0.041(5) 0.016(4) 0.011(3) 0.001(3) -0.006(3)
C7 0.027(4) 0.030(4) 0.027(4) 0.013(3) -0.002(3) -0.003(3)
C8 0.031(4) 0.025(4) 0.041(6) 0.008(4) 0.004(4) 0.001(3)
C9 0.028(4) 0.028(4) 0.029(4) -0.005(3) -0.001(3) -0.002(3)
C10 0.057(2) 0.0287(16) 0.0104(15) 0.0005(12) 0.0017(15) 0.0089(15)
C11 0.057(2) 0.0287(16) 0.0104(15) 0.0005(12) 0.0017(15) 0.0089(15)
C12 0.057(2) 0.0287(16) 0.0104(15) 0.0005(12) 0.0017(15) 0.0089(15)
C13 0.057(2) 0.0287(16) 0.0104(15) 0.0005(12) 0.0017(15) 0.0089(15)
C14 0.057(2) 0.0287(16) 0.0104(15) 0.0005(12) 0.0017(15) 0.0089(15)
C15 0.057(2) 0.0287(16) 0.0104(15) 0.0005(12) 0.0017(15) 0.0089(15)
C16 0.050(5) 0.048(5) 0.027(5) -0.017(4) -0.018(4) 0.000(4)
C17 0.055(6) 0.035(5) 0.026(5) 0.006(4) 0.011(4) 0.000(4)
F1 0.056(3) 0.040(3) 0.037(3) 0.001(2) -0.003(2) -0.016(2)
F2 0.097(5) 0.028(3) 0.037(3) -0.002(2) 0.011(3) -0.018(3)
F3 0.128(6) 0.025(3) 0.035(3) 0.009(2) 0.008(3) 0.023(3)
F4 0.068(4) 0.061(4) 0.016(3) 0.006(2) -0.006(2) 0.026(3)
F5 0.035(3) 0.044(3) 0.029(3) 0.001(2) -0.005(2) 0.000(2)

loop_
_atom_type_symbol
_atom_type_description
_atom_type_scat_dispersion_real
_atom_type_scat_dispersion_imag
_atom_type_scat_source
C C 0.0033 0.0016 'International Tables Vol C Tables 4.2.6.8 and 6.1.1.4'
H H 0 0 'International Tables Vol C Tables 4.2.6.8 and 6.1.1.4'
F F 0.0171 0.0103 'International Tables Vol C Tables 4.2.6.8 and 6.1.1.4'
N N 0.0061 0.0033 'International Tables Vol C Tables 4.2.6.8 and 6.1.1.4'
O O 0.0106 0.006 'International Tables Vol C Tables 4.2.6.8 and 6.1.1.4'
Pt Pt -1.7033 8.3905 'International Tables Vol C Tables 4.2.6.8 and 6.1.1.4'
S S 0.1246 0.1234 'International Tables Vol C Tables 4.2.6.8 and 6.1.1.4'

loop_
_geom_angle_atom_site_label_1
_geom_angle_atom_site_label_2
_geom_angle_atom_site_label_3
_geom_angle
C10 Pt1 C1 91.5(4)
C10 Pt1 N1 168.6(3)
C1 Pt1 N1 79.0(3)
C10 Pt1 S2 92.0(3)
C1 Pt1 S2 173.3(3)
N1 Pt1 S2 98.09(18)
C3 S1 C4 90.0(4)
O1 S2 C16 107.1(4)
O1 S2 C17 107.0(4)
C16 S2 C17 99.5(5)
O1 S2 Pt1 116.9(3)
C16 S2 Pt1 111.5(3)
C17 S2 Pt1 113.1(3)
C9 N1 C5 117.1(7)
C9 N1 Pt1 127.8(6)
C5 N1 Pt1 115.1(5)
C4 C1 C2 113.1(8)
C4 C1 Pt1 112.5(7)
C2 C1 Pt1 134.0(7)
C3 C2 C1 112.3(8)
C3 C2 H2 123.8
C1 C2 H2 123.8
C2 C3 S1 112.3(6)
C2 C3 H3 123.8
S1 C3 H3 123.8
C1 C4 C5 122.5(7)
C1 C4 S1 112.2(6)
C5 C4 S1 125.2(6)
N1 C5 C6 121.6(8)
N1 C5 C4 110.9(7)
C6 C5 C4 127.5(8)
C5 C6 C7 120.0(8)
C5 C6 H6 120
C7 C6 H6 120
C8 C7 C6 117.0(7)
C8 C7 H7 121.5
C6 C7 H7 121.5
C9 C8 C7 120.4(8)
C9 C8 H8 119.8
C7 C8 H8 119.8
C8 C9 N1 123.8(8)
C8 C9 H9 118.1
N1 C9 H9 118.1
C11 C10 C15 113.4(8)
C11 C10 Pt1 124.7(8)
C15 C10 Pt1 121.9(8)
F1 C11 C10 119.3(8)
F1 C11 C12 116.7(8)
C10 C11 C12 124.0(10)
F2 C12 C13 120.8(8)
F2 C12 C11 119.8(9)
C13 C12 C11 119.2(9)
F3 C13 C14 121.0(8)
F3 C13 C12 119.2(9)
C14 C13 C12 119.7(8)
F4 C14 C15 121.5(8)
F4 C14 C13 119.8(7)
C15 C14 C13 118.7(8)
F5 C15 C14 115.6(8)
F5 C15 C10 119.5(7)
C14 C15 C10 124.9(9)
S2 C16 H16A 109.5
S2 C16 H16B 109.5
H16A C16 H16B 109.5
S2 C16 H16C 109.5
H16A C16 H16C 109.5
H16B C16 H16C 109.5
S2 C17 H17A 109.5
S2 C17 H17B 109.5
H17A C17 H17B 109.5
S2 C17 H17C 109.5
H17A C17 H17C 109.5
H17B C17 H17C 109.5

loop_
_geom_bond_atom_site_label_1
_geom_bond_atom_site_label_2
_geom_bond_distance
Pt1 C10 2.007(10)
Pt1 C1 2.049(9)
Pt1 N1 2.099(7)
Pt1 S2 2.296(2)
S1 C3 1.708(9)
S1 C4 1.740(7)
O1 S2 1.472(6)
S2 C16 1.789(9)
S2 C17 1.795(9)
N1 C9 1.350(11)
N1 C5 1.365(11)
C1 C4 1.312(13)
C1 C2 1.412(12)
C2 C3 1.345(11)
C2 H2 0.93
C3 H3 0.93
C4 C5 1.444(11)
C5 C6 1.376(13)
C6 C7 1.397(12)
C6 H6 0.93
C7 C8 1.390(13)
C7 H7 0.93
C8 C9 1.334(13)
C8 H8 0.93
C9 H9 0.93
C10 C11 1.386(15)
C10 C15 1.408(14)
C11 F1 1.354(11)
C11 C12 1.385(12)
C12 F2 1.359(12)
C12 C13 1.387(13)
C13 F3 1.350(10)
C13 C14 1.375(13)
C14 F4 1.341(11)
C14 C15 1.372(11)
C15 F5 1.354(10)
C16 H16A 0.96
C16 H16B 0.96
C16 H16C 0.96
C17 H17A 0.96
C17 H17B 0.96
C17 H17C 0.96
